data_7028538
loop_
_publ_author_name
'Liu, Xi'
'Li, Lin'
'Yang, Yun-Zhi'
'Huang, Kun-Lin'

_publ_section_title
;
 Doping potassium ions in silver cyanide complexes for green luminescence.
;
_journal_issue 10
_journal_name_full 'Dalton transactions (Cambridge, England : 2003)'
_journal_page_first 4086
_journal_page_last 4092
_journal_paper_doi 10.1039/c3dt53219d
_journal_volume 43
_journal_year 2014
_chemical_formula_sum 'C2 H2 Ag Br0 K N2 O'
_chemical_formula_weight 217.03
_chemical_name_systematic
; 
 ? 
;
_space_group_IT_number 163
_symmetry_cell_setting trigonal
_symmetry_space_group_name_Hall '-P 3 2c'
_symmetry_space_group_name_H-M 'P -3 1 c'
_atom_sites_solution_hydrogens geom
_atom_sites_solution_primary direct
_atom_sites_solution_secondary difmap
_audit_creation_method SHELXL-97
_cell_angle_alpha 90.00
_cell_angle_beta 90.00
_cell_angle_gamma 120.00
_cell_formula_units_Z 6
_cell_length_a 7.3932(8)
_cell_length_b 7.3932(8)
_cell_length_c 17.641(3)
_cell_measurement_reflns_used 1284
_cell_measurement_temperature 293(2)
_cell_measurement_theta_max 27.4835
_cell_measurement_theta_min 3.1829
_cell_volume 835.06(19)
_computing_cell_refinement 'CrystalClear (Rigaku Corp., 2002)'
_computing_data_collection 'CrystalClear (Rigaku Corp., 2002)'
_computing_data_reduction 'CrystalClear (Rigaku Corp., 2002)'
_computing_molecular_graphics 'Siemens SHELXTL^TM^ 5'
_computing_publication_material 'Siemens SHELXTL^TM^ 5'
_computing_structure_refinement 'Siemens SHELXTL^TM^ 5'
_computing_structure_solution 'Siemens SHELXTL^TM^ 5'
_diffrn_ambient_temperature 293(2)
_diffrn_measured_fraction_theta_full 0.977
_diffrn_measured_fraction_theta_max 0.977
_diffrn_measurement_device_type 'Rigaku Mercury CCD'
_diffrn_measurement_method \w
_diffrn_radiation_monochromator graphite
_diffrn_radiation_source 'fine-focus sealed tube'
_diffrn_radiation_type MoK\a
_diffrn_radiation_wavelength 0.71073
_diffrn_reflns_av_R_equivalents 0.0356
_diffrn_reflns_av_sigmaI/netI 0.0256
_diffrn_reflns_limit_h_max 8
_diffrn_reflns_limit_h_min -8
_diffrn_reflns_limit_k_max 7
_diffrn_reflns_limit_k_min -8
_diffrn_reflns_limit_l_max 21
_diffrn_reflns_limit_l_min -20
_diffrn_reflns_number 4852
_diffrn_reflns_theta_full 25.29
_diffrn_reflns_theta_max 25.29
_diffrn_reflns_theta_min 3.18
_exptl_absorpt_coefficient_mu 4.244
_exptl_absorpt_correction_T_max 1.0000
_exptl_absorpt_correction_T_min 0.4511
_exptl_absorpt_correction_type multi-scan
_exptl_absorpt_process_details 'Sphere (Rigaku CrystalClear)'
_exptl_crystal_colour Orange
_exptl_crystal_density_diffrn 2.589
_exptl_crystal_density_method 'not measured'
_exptl_crystal_description Prism
_exptl_crystal_F_000 612
_exptl_crystal_size_max 0.5000
_exptl_crystal_size_mid 0.3000
_exptl_crystal_size_min 0.2200
_refine_diff_density_max 1.016
_refine_diff_density_min -0.905
_refine_diff_density_rms 0.168
_refine_ls_extinction_method none
_refine_ls_goodness_of_fit_ref 1.002
_refine_ls_hydrogen_treatment mixed
_refine_ls_matrix_type full
_refine_ls_number_parameters 34
_refine_ls_number_reflns 506
_refine_ls_number_restraints 0
_refine_ls_restrained_S_all 1.002
_refine_ls_R_factor_all 0.0585
_refine_ls_R_factor_gt 0.0465
_refine_ls_shift/su_max 0.000
_refine_ls_shift/su_mean 0.000
_refine_ls_structure_factor_coef Fsqd
_refine_ls_weighting_details 'calc w=1/[\s^2^(Fo^2^)+(0.0945P)^2^+0.0000P] where P=(Fo^2^+2Fc^2^)/3'
_refine_ls_weighting_scheme calc
_refine_ls_wR_factor_gt 0.1268
_refine_ls_wR_factor_ref 0.1359
_reflns_number_gt 385
_reflns_number_total 506
_reflns_threshold_expression >2sigma(I)
_cod_data_source_file c3dt53219d.txt
_cod_data_source_block 163
_cod_depositor_comments
;
The following automatic conversions were performed:

'_symmetry_cell_setting' value 'Trigonal' changed to 'trigonal'
according to
/usr/data/users/saulius/automatic-downloads/current/RSC/lib/dictionaries/cif_core.dic
dictionary named 'cif_core.dic' version 2.4.2 from
2011-04-26.

'_exptl_absorpt_correction_type' value 'Multi-scan'
changed to 'multi-scan' according to
/usr/data/users/saulius/automatic-downloads/current/RSC/lib/dictionaries/cif_core.dic
dictionary named 'cif_core.dic' version 2.4.2 from 2011-04-26.

Automatic conversion script
Id: cif_fix_values 2281 2013-09-26 08:29:07Z andrius 
;
_cod_original_cell_volume 835.06(18)
_cod_original_sg_symbol_H-M P-31c
_cod_database_code 7028538

loop_
_symmetry_equiv_pos_as_xyz
'x, y, z'
'-y, x-y, z'
'-x+y, -x, z'
'-y, -x, -z+1/2'
'-x+y, y, -z+1/2'
'x, x-y, -z+1/2'
'-x, -y, -z'
'y, -x+y, -z'
'x-y, x, -z'
'y, x, z-1/2'
'x-y, -y, z-1/2'
'-x, -x+y, z-1/2'

loop_
_atom_site_label
_atom_site_type_symbol
_atom_site_fract_x
_atom_site_fract_y
_atom_site_fract_z
_atom_site_U_iso_or_equiv
_atom_site_adp_type
_atom_site_occupancy
_atom_site_symmetry_multiplicity
_atom_site_calc_flag
_atom_site_refinement_flags
K1 K 1.0000 1.0000 0.5000 0.0457(7) Uani 1 6 d S
K2 K 0.3333 0.6667 0.49496(12) 0.0412(5) Uani 1 3 d S
Ag1 Ag 0.66334(10) 0.83167(5) 0.7500 0.0740(5) Uani 1 2 d S
O1 O 0.4937(5) 0.9875(11) 0.7500 0.093(3) Uani 1 2 d S
H1A H 0.5341 1.0682 0.7114 0.112 Uiso 0.50 1 d P
N1 N 0.6659(6) 0.9992(8) 0.5824(3) 0.0511(13) Uani 1 1 d .
C1 C 0.6626(8) 0.9465(10) 0.6441(3) 0.0561(14) Uani 1 1 d .

loop_
_atom_site_aniso_label
_atom_site_aniso_U_11
_atom_site_aniso_U_22
_atom_site_aniso_U_33
_atom_site_aniso_U_23
_atom_site_aniso_U_13
_atom_site_aniso_U_12
K1 0.0400(9) 0.0400(9) 0.0573(16) 0.000 0.000 0.0200(4)
K2 0.0371(7) 0.0371(7) 0.0493(12) 0.000 0.000 0.0186(3)
Ag1 0.0887(7) 0.0901(6) 0.0427(6) 0.0177(3) 0.000 0.0444(4)
O1 0.123(5) 0.120(6) 0.036(4) 0.000 0.026(3) 0.060(3)
N1 0.051(3) 0.053(3) 0.049(3) 0.003(2) -0.0012(18) 0.026(2)
C1 0.059(4) 0.065(4) 0.034(3) 0.010(3) -0.002(2) 0.023(3)

loop_
_atom_type_symbol
_atom_type_description
_atom_type_scat_dispersion_real
_atom_type_scat_dispersion_imag
_atom_type_scat_source
C C 0.0033 0.0016 'International Tables Vol C Tables 4.2.6.8 and 6.1.1.4'
H H 0.0000 0.0000 'International Tables Vol C Tables 4.2.6.8 and 6.1.1.4'
N N 0.0061 0.0033 'International Tables Vol C Tables 4.2.6.8 and 6.1.1.4'
K K 0.2009 0.2494 'International Tables Vol C Tables 4.2.6.8 and 6.1.1.4'
Br Br -0.2901 2.4595 'International Tables Vol C Tables 4.2.6.8 and 6.1.1.4'
Ag Ag -0.8971 1.1015 'International Tables Vol C Tables 4.2.6.8 and 6.1.1.4'
O O 0.0106 0.0060 'International Tables Vol C Tables 4.2.6.8 and 6.1.1.4'

loop_
_geom_angle_atom_site_label_1
_geom_angle_atom_site_label_2
_geom_angle_atom_site_label_3
_geom_angle
_geom_angle_site_symmetry_1
_geom_angle_site_symmetry_3
N1 K1 N1 180.000(1) 9_656 3_675
N1 K1 N1 96.49(12) 9_656 7_776
N1 K1 N1 83.51(12) 3_675 7_776
N1 K1 N1 83.51(12) 9_656 .
N1 K1 N1 96.49(12) 3_675 .
N1 K1 N1 180.000(1) 7_776 .
N1 K1 N1 96.49(12) 9_656 8_566
N1 K1 N1 83.51(12) 3_675 8_566
N1 K1 N1 96.49(12) 7_776 8_566
N1 K1 N1 83.51(12) . 8_566
N1 K1 N1 83.51(12) 9_656 2_765
N1 K1 N1 96.49(12) 3_675 2_765
N1 K1 N1 83.51(12) 7_776 2_765
N1 K1 N1 96.49(12) . 2_765
N1 K1 N1 180.000(1) 8_566 2_765
N1 K1 C1 18.23(13) 9_656 9_656
N1 K1 C1 161.77(13) 3_675 9_656
N1 K1 C1 80.76(15) 7_776 9_656
N1 K1 C1 99.24(15) . 9_656
N1 K1 C1 89.17(14) 8_566 9_656
N1 K1 C1 90.83(14) 2_765 9_656
N1 K1 C1 161.77(13) 9_656 3_675
N1 K1 C1 18.23(13) 3_675 3_675
N1 K1 C1 99.24(15) 7_776 3_675
N1 K1 C1 80.76(15) . 3_675
N1 K1 C1 90.83(14) 8_566 3_675
N1 K1 C1 89.17(14) 2_765 3_675
C1 K1 C1 180.000(1) 9_656 3_675
N1 K1 C1 89.17(14) 9_656 7_776
N1 K1 C1 90.83(14) 3_675 7_776
N1 K1 C1 18.23(13) 7_776 7_776
N1 K1 C1 161.77(13) . 7_776
N1 K1 C1 80.76(15) 8_566 7_776
N1 K1 C1 99.24(15) 2_765 7_776
C1 K1 C1 71.48(14) 9_656 7_776
C1 K1 C1 108.52(14) 3_675 7_776
N1 K1 C1 80.76(15) 9_656 8_566
N1 K1 C1 99.24(15) 3_675 8_566
N1 K1 C1 89.17(14) 7_776 8_566
N1 K1 C1 90.83(14) . 8_566
N1 K1 C1 18.23(13) 8_566 8_566
N1 K1 C1 161.77(13) 2_765 8_566
C1 K1 C1 71.48(14) 9_656 8_566
C1 K1 C1 108.52(14) 3_675 8_566
C1 K1 C1 71.48(14) 7_776 8_566
N1 K1 C1 99.24(15) 9_656 2_765
N1 K1 C1 80.76(15) 3_675 2_765
N1 K1 C1 90.83(14) 7_776 2_765
N1 K1 C1 89.17(14) . 2_765
N1 K1 C1 161.77(13) 8_566 2_765
N1 K1 C1 18.23(13) 2_765 2_765
C1 K1 C1 108.52(14) 9_656 2_765
C1 K1 C1 71.48(14) 3_675 2_765
C1 K1 C1 108.52(14) 7_776 2_765
C1 K1 C1 180.000(2) 8_566 2_765
N1 K1 C1 90.83(14) 9_656 .
N1 K1 C1 89.17(14) 3_675 .
N1 K1 C1 161.77(13) 7_776 .
N1 K1 C1 18.23(13) . .
N1 K1 C1 99.24(15) 8_566 .
N1 K1 C1 80.76(15) 2_765 .
C1 K1 C1 108.52(14) 9_656 .
C1 K1 C1 71.48(14) 3_675 .
C1 K1 C1 180.000(1) 7_776 .
C1 K1 C1 108.52(14) 8_566 .
C1 K1 C1 71.48(14) 2_765 .
N1 K2 N1 98.54(14) 7_676 8_456
N1 K2 N1 98.54(14) 7_676 9_656
N1 K2 N1 98.54(14) 8_456 9_656
N1 K2 N1 83.56(16) 7_676 2_665
N1 K2 N1 83.44(13) 8_456 2_665
N1 K2 N1 176.83(11) 9_656 2_665
N1 K2 N1 83.44(13) 7_676 .
N1 K2 N1 176.83(11) 8_456 .
N1 K2 N1 83.56(17) 9_656 .
N1 K2 N1 94.36(14) 2_665 .
N1 K2 N1 176.83(11) 7_676 3_565
N1 K2 N1 83.56(17) 8_456 3_565
N1 K2 N1 83.44(13) 9_656 3_565
N1 K2 N1 94.36(14) 2_665 3_565
N1 K2 N1 94.36(14) . 3_565
N1 K2 C1 90.85(14) 7_676 2_665
N1 K2 C1 98.68(15) 8_456 2_665
N1 K2 C1 158.91(14) 9_656 2_665
N1 K2 C1 18.06(13) 2_665 2_665
N1 K2 C1 78.78(14) . 2_665
N1 K2 C1 86.48(15) 3_565 2_665
N1 K2 C1 98.68(15) 7_676 .
N1 K2 C1 158.91(14) 8_456 .
N1 K2 C1 90.85(14) 9_656 .
N1 K2 C1 86.48(15) 2_665 .
N1 K2 C1 18.06(13) . .
N1 K2 C1 78.78(14) 3_565 .
C1 K2 C1 68.99(15) 2_665 .
N1 K2 C1 158.91(14) 7_676 3_565
N1 K2 C1 90.85(14) 8_456 3_565
N1 K2 C1 98.68(15) 9_656 3_565
N1 K2 C1 78.78(14) 2_665 3_565
N1 K2 C1 86.48(15) . 3_565
N1 K2 C1 18.06(13) 3_565 3_565
C1 K2 C1 68.99(15) 2_665 3_565
C1 K2 C1 68.99(14) . 3_565
N1 K2 K1 41.69(8) 7_676 1_455
N1 K2 K1 90.48(8) 8_456 1_455
N1 K2 K1 140.22(10) 9_656 1_455
N1 K2 K1 41.88(8) 2_665 1_455
N1 K2 K1 89.38(8) . 1_455
N1 K2 K1 136.23(10) 3_565 1_455
C1 K2 K1 51.54(9) 2_665 1_455
C1 K2 K1 94.31(12) . 1_455
C1 K2 K1 119.96(11) 3_565 1_455
N1 K2 K1 140.22(10) 7_676 1_445
N1 K2 K1 41.69(8) 8_456 1_445
N1 K2 K1 90.48(8) 9_656 1_445
N1 K2 K1 89.38(8) 2_665 1_445
N1 K2 K1 136.23(10) . 1_445
N1 K2 K1 41.88(8) 3_565 1_445
C1 K2 K1 94.31(12) 2_665 1_445
C1 K2 K1 119.96(11) . 1_445
C1 K2 K1 51.54(9) 3_565 1_445
K1 K2 K1 119.957(2) 1_455 1_445
N1 K2 K2 42.46(10) 7_676 7_676
N1 K2 K2 140.94(10) 8_456 7_676
N1 K2 K2 91.25(8) 9_656 7_676
N1 K2 K2 88.72(8) 2_665 7_676
N1 K2 K2 40.99(10) . 7_676
N1 K2 K2 135.30(11) 3_565 7_676
C1 K2 K2 82.97(12) 2_665 7_676
C1 K2 K2 56.88(11) . 7_676
C1 K2 K2 125.05(12) 3_565 7_676
K1 K2 K2 59.978(1) 1_455 7_676
K1 K2 K2 176.42(8) 1_445 7_676
C1 Ag1 C1 179.7(3) . 6_566
C1 Ag1 O1 110.67(19) . 3_565
C1 Ag1 O1 69.2(2) 6_566 3_565
C1 Ag1 O1 69.19(19) . .
C1 Ag1 O1 110.67(19) 6_566 .
O1 Ag1 O1 117.2(3) 3_565 .
Ag1 O1 Ag1 122.8(3) 2_665 .
Ag1 O1 H1A 106.8 2_665 .
Ag1 O1 H1A 106.8 . .
C1 N1 K2 138.1(5) . 7_676
C1 N1 K1 110.7(4) . .
K2 N1 K1 97.38(15) 7_676 .
C1 N1 K2 110.5(4) . .
K2 N1 K2 96.56(13) 7_676 .
K1 N1 K2 95.53(14) . .
N1 C1 Ag1 174.5(6) . .
N1 C1 K1 51.1(3) . .
Ag1 C1 K1 124.6(3) . .
N1 C1 K2 51.4(3) . .
Ag1 C1 K2 126.0(2) . .
K1 C1 K2 76.19(12) . .

loop_
_geom_bond_atom_site_label_1
_geom_bond_atom_site_label_2
_geom_bond_distance
_geom_bond_site_symmetry_2
K1 N1 2.863(4) 9_656
K1 N1 2.863(4) 3_675
K1 N1 2.863(4) 7_776
K1 N1 2.863(4) .
K1 N1 2.863(4) 8_566
K1 N1 2.863(4) 2_765
K1 C1 3.443(6) 9_656
K1 C1 3.443(6) 3_675
K1 C1 3.443(6) 7_776
K1 C1 3.443(6) 8_566
K1 C1 3.443(6) 2_765
K1 C1 3.443(6) .
K2 N1 2.820(5) 7_676
K2 N1 2.820(5) 8_456
K2 N1 2.820(5) 9_656
K2 N1 2.903(5) 2_665
K2 N1 2.903(5) .
K2 N1 2.903(5) 3_565
K2 C1 3.477(6) 2_665
K2 C1 3.477(6) .
K2 C1 3.477(6) 3_565
Ag1 C1 2.053(6) .
Ag1 C1 2.053(6) 6_566
Ag1 O1 2.084(3) 3_565
Ag1 O1 2.084(3) .
O1 Ag1 2.084(3) 2_665
O1 H1A 0.8555 .
N1 C1 1.151(7) .
N1 K2 2.820(5) 7_676
